data_4120930
loop_
_publ_author_name
'Chandrakanta Dash'
'Muhammed Yousufuddin'
'Thomas R. Cundari'
'H. V. Rasika Dias'

_publ_contact_author_address
;
Department of Chemistry and Biochemistry
The University of Texas at Arlington
700 Planetarium Place, Room 130 CPB
Arlington, Texas 76019-0065, USA
;
_publ_contact_author_email dias@uta.edu
_publ_contact_author_fax 817-272-3808
_publ_contact_author_name 'Rasika Dias'
_publ_contact_author_phone 817-272-3813
_publ_section_title
;
 Gold-Mediated Expulsion of Dinitrogen from Organic Azides
;
_journal_name_full 'Journal of the American Chemical Society'
_journal_page_first 15479
_journal_page_last 15488
_journal_paper_doi 10.1021/ja406027x
_journal_volume 135
_journal_year 2013
_chemical_formula_moiety 'C33 H49 Au N3, F6 Sb, C H2 Cl2'
_chemical_formula_sum 'C34 H51 Au Cl2 F6 N3 Sb'
_chemical_formula_weight 1005.39
_chemical_name_systematic
;
 ?
;
_space_group_crystal_system monoclinic
_space_group_IT_number 9
_space_group_name_Hall 'C -2yc'
_space_group_name_H-M_alt 'C 1 c 1'
_symmetry_space_group_name_Hall 'C -2yc'
_symmetry_space_group_name_H-M 'C 1 c 1'
_atom_sites_solution_hydrogens geom
_atom_sites_solution_primary direct
_audit_creation_date 2013-05-15
_audit_creation_method
;
  Olex2 1.2
  (compiled Apr 23 2013 17:59:47, GUI svn.r4466)
;
_cell_angle_alpha 90
_cell_angle_beta 121.8740(10)
_cell_angle_gamma 90
_cell_formula_units_Z 4
_cell_length_a 22.316(2)
_cell_length_b 11.1178(11)
_cell_length_c 18.4682(18)
_cell_measurement_reflns_used 8711
_cell_measurement_temperature 100(2)
_cell_measurement_theta_max 28.27
_cell_measurement_theta_min 2.34
_cell_volume 3891.1(6)
_computing_cell_refinement 'SAINT v7.68A (Bruker, 2009)'
_computing_data_reduction 'SAINT v7.68A (Bruker, 2009)'
_computing_molecular_graphics
;
O. V. Dolomanov, L. J. Bourhis, R. J. Gildea, J. A. K. Howard and H. Puschmann,
OLEX2: a complete structure solution, refinement and analysis program.
J. Appl. Cryst. (2009). 42, 339-341.
;
_computing_publication_material
;
O. V. Dolomanov, L. J. Bourhis, R. J. Gildea, J. A. K. Howard and H. Puschmann,
OLEX2: a complete structure solution, refinement and analysis program.
J. Appl. Cryst. (2009). 42, 339-341.
;
_computing_structure_refinement
;
SHELXL, G.M. Sheldrick, Acta Cryst.
(2008). A64, 112-122
;
_computing_structure_solution
;
SHELXS, G.M. Sheldrick, Acta Cryst.
(2008). A64, 112-122
;
_diffrn_ambient_temperature 100(2)
_diffrn_measured_fraction_theta_full 0.999
_diffrn_measured_fraction_theta_max 1.000
_diffrn_measurement_device_type 'Bruker APEX-II CCD'
_diffrn_measurement_method '\f and \w scans'
_diffrn_radiation_monochromator graphite
_diffrn_radiation_type MoK\a
_diffrn_radiation_wavelength 0.71073
_diffrn_reflns_av_R_equivalents 0.0272
_diffrn_reflns_av_unetI/netI 0.0645
_diffrn_reflns_Laue_measured_fraction_full 0.999
_diffrn_reflns_Laue_measured_fraction_max 1.000
_diffrn_reflns_limit_h_max 28
_diffrn_reflns_limit_h_min -28
_diffrn_reflns_limit_k_max 14
_diffrn_reflns_limit_k_min -14
_diffrn_reflns_limit_l_max 23
_diffrn_reflns_limit_l_min -23
_diffrn_reflns_number 16627
_diffrn_reflns_point_group_measured_fraction_full 0.960
_diffrn_reflns_point_group_measured_fraction_max 0.957
_diffrn_reflns_theta_full 25.242
_diffrn_reflns_theta_max 26.998
_diffrn_reflns_theta_min 2.124
_diffrn_standards_number 0
_exptl_absorpt_coefficient_mu 4.653
_exptl_absorpt_correction_T_max 0.7457
_exptl_absorpt_correction_T_min 0.4763
_exptl_absorpt_correction_type multi-scan
_exptl_absorpt_process_details
;
SADABS-2008/1 (Bruker,2008) was used for absorption correction.
wR2(int) was 0.1253 before and 0.0763 after correction.
The Ratio of minimum to maximum transmission is 0.6387.
The \l/2 correction factor is 0.0015.
;
_exptl_crystal_colour colourless
_exptl_crystal_colour_primary colourless
_exptl_crystal_density_diffrn 1.716
_exptl_crystal_description needle
_exptl_crystal_F_000 1976
_exptl_crystal_size_max 0.48
_exptl_crystal_size_mid 0.06
_exptl_crystal_size_min 0.05
_refine_diff_density_max 1.290
_refine_diff_density_min -1.053
_refine_diff_density_rms 0.107
_refine_ls_abs_structure_details
;
 Flack x determined using 3285 quotients [(I+)-(I-)]/[(I+)+(I-)]
 (Parsons and Flack (2004), Acta Cryst. A60, s61).
;
_refine_ls_abs_structure_Flack 0.032(4)
_refine_ls_extinction_method none
_refine_ls_goodness_of_fit_ref 1.013
_refine_ls_hydrogen_treatment constr
_refine_ls_matrix_type full
_refine_ls_number_parameters 541
_refine_ls_number_reflns 8147
_refine_ls_number_restraints 375
_refine_ls_restrained_S_all 1.013
_refine_ls_R_factor_all 0.0398
_refine_ls_R_factor_gt 0.0363
_refine_ls_shift/su_max 0.005
_refine_ls_shift/su_mean 0.000
_refine_ls_structure_factor_coef Fsqd
_refine_ls_weighting_details 'w=1/[\s^2^(Fo^2^)+(0.0343P)^2^] where P=(Fo^2^+2Fc^2^)/3'
_refine_ls_weighting_scheme calc
_refine_ls_wR_factor_gt 0.0870
_refine_ls_wR_factor_ref 0.0891
_reflns_Friedel_coverage 0.912
_reflns_Friedel_fraction_full 0.920
_reflns_Friedel_fraction_max 0.914
_reflns_number_gt 7532
_reflns_number_total 8147
_reflns_threshold_expression 'I > 2\s(I)'
_cod_data_source_file ja406027x_si_002_4.cif
_cod_data_source_block dias934m
_cod_original_cell_volume 3891.2(7)
_cod_database_code 4120930
_olex2_refinement_description
;
1. Fixed Uiso
 At 1.2 times of:
  All C(H) groups, All C(H,H) groups, All N(H) groups
 At 1.5 times of:
  All C(H,H,H) groups
2. Restrained distances
 C33-C28 \\sim C29-C28
 with sigma of 0.02
 C33-C32 \\sim C30-C29
 with sigma of 0.02
 C32-C31 \\sim C31-C30
 with sigma of 0.02
 C33A-C32A \\sim C32A-C31A \\sim C31A-C30A \\sim C30A-C29A
 with sigma of 0.02
 Sb-F6 \\sim Sb-F5 \\sim Sb-F4 \\sim Sb-F3 \\sim Sb-F2 \\sim Sb-F1 
\\sim Sb-F1A \\sim Sb-F4A \\sim Sb-F3A \\sim Sb-
 F2A
 with sigma of 0.02
 F1-F2 \\sim F2-F3 \\sim F3-F4 \\sim F4-F1 \\sim F1A-F2A \\sim F2A-F3A 
\\sim F3A-F4A \\sim F4A-F1A
 with sigma of 0.02
 N3A-C33A \\sim C33A-C32A
 with sigma of 0.02
3. Rigid bond restraints
 C28A, C29A, C30A, C31A, C32A, C33A, C33, C28, C29, C30, C31, C32, N3, N3A
 with sigma for 1-2 distances of 0.005 and sigma for 1-3 distances of 0.005
 F3, F4, F5, F2, F1, F6
 with sigma for 1-2 distances of 0.005 and sigma for 1-3 distances of 0.005
 F2A, F3A, F4A, F1A, F1, F2, F3, F4
 with sigma for 1-2 distances of 0.005 and sigma for 1-3 distances of 0.005
4. Uiso/Uaniso restraints and constraints
N3 \\sim N3A \\sim C28 \\sim C29 \\sim C30 \\sim C31 \\sim C32 \\sim C33 
\\sim C28A \\sim C29A \\sim C30A \\sim C31A \\sim C32A \\sim C33A: within 
1.7A with sigma of 0.04 and sigma for terminal atoms of 0.08
Uanis(F4) \\sim Ueq, Uanis(F1A) \\sim Ueq, Uanis(F1) \\sim Ueq, Uanis(F2A) 
\\sim Ueq, Uanis(F2) \\sim Ueq, Uanis(F3A) \\sim Ueq, Uanis(F3) \\sim Ueq, 
Uanis(F4A) \\sim Ueq: with sigma of 0.05 and sigma for terminal atoms of 0.05
5. others
 Sof(F1A)=Sof(F2A)=Sof(F3A)=Sof(F4A)=1-FVAR(1)
 Sof(F1)=Sof(F2)=Sof(F3)=Sof(F4)=FVAR(1)
 Fixed Sof: Au(0.67) N3(0.67) H3(0.67) C28(0.67) C29(0.67) H29A(0.67)
 H29B(0.67) C30(0.67) H30A(0.67) H30B(0.67) C31(0.67) H31A(0.67) H31B(0.67)
 C32(0.67) H32A(0.67) H32B(0.67) C33(0.67) H33A(0.67) H33B(0.67) AuA(0.33)
 N3A(0.33) C28A(0.33) H28A(0.33) C29A(0.33) H29C(0.33) H29D(0.33) C30A(0.33)
 H30C(0.33) H30D(0.33) C31A(0.33) H31C(0.33) H31D(0.33) C32A(0.33) H32C(0.33)
 H32D(0.33) C33A(0.33) H33C(0.33) H33D(0.33)
6.a Ternary CH refined with riding coordinates:
 C10(H10), C13(H13), C22(H22), C25(H25)
6.b Secondary CH2 refined with riding coordinates:
 C29(H29A,H29B), C30(H30A,H30B), C31(H31A,H31B), C32(H32A,H32B), C33(H33A,
 H33B), C29A(H29C,H29D), C30A(H30C,H30D), C31A(H31C,H31D), C32A(H32C,H32D),
 C33A(H33C,H33D), C2(H2A,H2B), C3(H3A,H3B), C34(H34A,H34B)
6.c Aromatic/amide H refined with riding coordinates:
 N3(H3), C28A(H28A), C6(H6), C7(H7), C8(H8), C18(H18), C19(H19), C20(H20)
6.d Idealised Me refined as rotating group:
 C11(H11A,H11B,H11C), C12(H12A,H12B,H12C), C14(H14A,H14B,H14C), C15(H15A,H15B,
 H15C), C23(H23A,H23B,H23C), C24(H24A,H24B,H24C), C26(H26A,H26B,H26C), C27(H27A,
 H27B,H27C)
;
_shelx_space_group_comment
;
The symmetry employed for this shelxl refinement is uniquely defined
by the following loop, which should always be used as a source of
symmetry information in preference to the above space-group names.
They are only intended as comments.
;
_shelxl_version_number 2013-3

loop_
_space_group_symop_operation_xyz
'x, y, z'
'x, -y, z+1/2'
'x+1/2, y+1/2, z'
'x+1/2, -y+1/2, z+1/2'

loop_
_atom_site_label
_atom_site_type_symbol
_atom_site_fract_x
_atom_site_fract_y
_atom_site_fract_z
_atom_site_U_iso_or_equiv
_atom_site_adp_type
_atom_site_occupancy
_atom_site_site_symmetry_order
_atom_site_calc_flag
_atom_site_refinement_flags_posn
_atom_site_refinement_flags_adp
_atom_site_refinement_flags_occupancy
_atom_site_disorder_assembly
_atom_site_disorder_group
Au Au 0.49212(2) 0.44691(7) 0.71639(3) 0.03566(16) Uani 0.67 1 d . . P A 1
N3 N 0.4688(6) 0.6061(10) 0.6520(7) 0.043(2) Uani 0.67 1 d . U P A 1
H3 H 0.4259 0.6115 0.6066 0.051 Uiso 0.67 1 calc R U P A 1
C28 C 0.5077(8) 0.6997(13) 0.6682(9) 0.045(3) Uani 0.67 1 d D U P A 1
C29 C 0.4826(14) 0.807(2) 0.6130(13) 0.056(5) Uani 0.67 1 d D U P A 1
H29A H 0.4834 0.8774 0.6464 0.068 Uiso 0.67 1 calc R U P A 1
H29B H 0.4332 0.7942 0.5657 0.068 Uiso 0.67 1 calc R U P A 1
C30 C 0.5311(13) 0.833(3) 0.5753(12) 0.063(5) Uani 0.67 1 d D U P A 1
H30A H 0.5320 0.7628 0.5428 0.075 Uiso 0.67 1 calc R U P A 1
H30B H 0.5141 0.9041 0.5374 0.075 Uiso 0.67 1 calc R U P A 1
C31 C 0.6034(14) 0.856(2) 0.6533(16) 0.068(5) Uani 0.67 1 d D U P A 1
H31A H 0.6011 0.9267 0.6840 0.081 Uiso 0.67 1 calc R U P A 1
H31B H 0.6369 0.8740 0.6351 0.081 Uiso 0.67 1 calc R U P A 1
C32 C 0.6306(18) 0.749(3) 0.714(2) 0.061(6) Uani 0.67 1 d D U P A 1
H32A H 0.6775 0.7684 0.7637 0.073 Uiso 0.67 1 calc R U P A 1
H32B H 0.6364 0.6791 0.6842 0.073 Uiso 0.67 1 calc R U P A 1
C33 C 0.5789(13) 0.712(3) 0.745(2) 0.060(6) Uani 0.67 1 d D U P A 1
H33A H 0.5941 0.6345 0.7764 0.072 Uiso 0.67 1 calc R U P A 1
H33B H 0.5791 0.7742 0.7833 0.072 Uiso 0.67 1 calc R U P A 1
AuA Au 0.51994(7) 0.46440(15) 0.73571(13) 0.0385(4) Uani 0.33 1 d . . P A 2
N3A N 0.5253(13) 0.634(2) 0.7008(18) 0.054(5) Uani 0.33 1 d D U P A 2
C28A C 0.476(2) 0.675(3) 0.629(2) 0.049(5) Uani 0.33 1 d . U P A 2
H28A H 0.4350 0.6267 0.5969 0.059 Uiso 0.33 1 calc R U P A 2
C29A C 0.477(2) 0.802(5) 0.589(3) 0.055(8) Uani 0.33 1 d D U P A 2
H29C H 0.4413 0.8003 0.5273 0.066 Uiso 0.33 1 calc R U P A 2
H29D H 0.4634 0.8652 0.6151 0.066 Uiso 0.33 1 calc R U P A 2
C30A C 0.545(2) 0.833(5) 0.601(3) 0.055(8) Uani 0.33 1 d D U P A 2
H30C H 0.5468 0.7840 0.5575 0.067 Uiso 0.33 1 calc R U P A 2
H30D H 0.5381 0.9168 0.5801 0.067 Uiso 0.33 1 calc R U P A 2
C31A C 0.617(3) 0.831(6) 0.673(4) 0.074(10) Uani 0.33 1 d D U P A 2
H31C H 0.6489 0.8464 0.6520 0.088 Uiso 0.33 1 calc R U P A 2
H31D H 0.6232 0.8983 0.7118 0.088 Uiso 0.33 1 calc R U P A 2
C32A C 0.638(4) 0.720(6) 0.721(5) 0.065(10) Uani 0.33 1 d D U P A 2
H32C H 0.6871 0.7263 0.7703 0.077 Uiso 0.33 1 calc R U P A 2
H32D H 0.6350 0.6525 0.6847 0.077 Uiso 0.33 1 calc R U P A 2
C33A C 0.590(2) 0.701(6) 0.751(4) 0.051(8) Uani 0.33 1 d D U P A 2
H33C H 0.6175 0.6601 0.8067 0.061 Uiso 0.33 1 calc R U P A 2
H33D H 0.5772 0.7812 0.7615 0.061 Uiso 0.33 1 calc R U P A 2
Sb Sb 0.23208(4) 0.40628(6) 0.98835(4) 0.04765(16) Uani 1 1 d D . . . .
F1 F 0.2096(16) 0.534(2) 1.033(2) 0.17(2) Uani 0.35(3) 1 d D U P B 1
F2 F 0.2157(19) 0.492(3) 0.8968(19) 0.139(19) Uani 0.35(3) 1 d D U P B 1
F3 F 0.243(2) 0.267(2) 0.943(2) 0.146(16) Uani 0.35(3) 1 d D U P B 1
F4 F 0.2361(11) 0.309(3) 1.0759(15) 0.078(9) Uani 0.35(3) 1 d D U P B 1
F5 F 0.1379(3) 0.3603(7) 0.9330(4) 0.0731(17) Uani 1 1 d D . . . .
F6 F 0.3254(3) 0.4532(7) 1.0382(8) 0.119(4) Uani 1 1 d D . . . .
N1 N 0.5173(4) 0.2640(6) 0.8441(4) 0.0423(15) Uani 1 1 d . . . . .
N2 N 0.5279(3) 0.1928(6) 0.7432(4) 0.0412(14) Uani 1 1 d . . . . .
C1 C 0.5165(4) 0.2894(7) 0.7746(5) 0.0383(16) Uani 1 1 d . . . . .
C2 C 0.5344(4) 0.1376(8) 0.8698(5) 0.0433(18) Uani 1 1 d . . . . .
H2A H 0.4967 0.0981 0.8743 0.052 Uiso 1 1 calc R U . . .
H2B H 0.5798 0.1300 0.9250 0.052 Uiso 1 1 calc R U . . .
C3 C 0.5394(5) 0.0851(8) 0.7964(6) 0.0450(18) Uani 1 1 d . . . . .
H3A H 0.5863 0.0489 0.8174 0.054 Uiso 1 1 calc R U . . .
H3B H 0.5024 0.0237 0.7644 0.054 Uiso 1 1 calc R U . . .
C4 C 0.5019(4) 0.3471(7) 0.8922(5) 0.0407(17) Uani 1 1 d . . . . .
C5 C 0.5554(5) 0.4213(8) 0.9538(5) 0.0442(18) Uani 1 1 d . . . . .
C6 C 0.5388(5) 0.4993(9) 1.0007(6) 0.051(2) Uani 1 1 d . . . . .
H6 H 0.5746 0.5486 1.0439 0.061 Uiso 1 1 calc R U . . .
C7 C 0.4705(6) 0.5047(9) 0.9843(6) 0.055(2) Uani 1 1 d . . . . .
H7 H 0.4599 0.5592 1.0155 0.066 Uiso 1 1 calc R U . . .
C8 C 0.4182(5) 0.4320(9) 0.9233(6) 0.056(2) Uani 1 1 d . . . . .
H8 H 0.3719 0.4362 0.9134 0.067 Uiso 1 1 calc R U . . .
C9 C 0.4324(4) 0.3520(8) 0.8757(5) 0.048(2) Uani 1 1 d . . . . .
C10 C 0.6294(6) 0.4209(10) 0.9702(6) 0.055(2) Uani 1 1 d . . . . .
H10 H 0.6294 0.3737 0.9241 0.066 Uiso 1 1 calc R U . . .
C11 C 0.6527(7) 0.5482(11) 0.9689(11) 0.080(4) Uani 1 1 d . . . . .
H11A H 0.6155 0.5900 0.9182 0.120 Uiso 1 1 calc R U . . .
H11B H 0.6960 0.5464 0.9673 0.120 Uiso 1 1 calc R U . . .
H11C H 0.6619 0.5908 1.0202 0.120 Uiso 1 1 calc R U . . .
C12 C 0.6819(6) 0.3642(14) 1.0559(9) 0.083(4) Uani 1 1 d . . . . .
H12A H 0.6877 0.4163 1.1020 0.124 Uiso 1 1 calc R U . . .
H12B H 0.7276 0.3543 1.0607 0.124 Uiso 1 1 calc R U . . .
H12C H 0.6644 0.2853 1.0602 0.124 Uiso 1 1 calc R U . . .
C13 C 0.3728(5) 0.2750(10) 0.8062(6) 0.058(2) Uani 1 1 d . . . . .
H13 H 0.3937 0.2227 0.7810 0.069 Uiso 1 1 calc R U . . .
C14 C 0.3178(6) 0.3576(15) 0.7345(8) 0.090(4) Uani 1 1 d . . . . .
H14A H 0.2974 0.4118 0.7577 0.136 Uiso 1 1 calc R U . . .
H14B H 0.2803 0.3083 0.6892 0.136 Uiso 1 1 calc R U . . .
H14C H 0.3407 0.4050 0.7111 0.136 Uiso 1 1 calc R U . . .
C15 C 0.3402(6) 0.1930(14) 0.8423(9) 0.084(4) Uani 1 1 d . . . . .
H15A H 0.3774 0.1459 0.8895 0.125 Uiso 1 1 calc R U . . .
H15B H 0.3064 0.1384 0.7975 0.125 Uiso 1 1 calc R U . . .
H15C H 0.3157 0.2418 0.8630 0.125 Uiso 1 1 calc R U . . .
C16 C 0.5312(4) 0.1838(7) 0.6667(5) 0.0372(16) Uani 1 1 d . . . . .
C17 C 0.5956(4) 0.1990(8) 0.6737(6) 0.0425(17) Uani 1 1 d . . . . .
C18 C 0.5971(5) 0.1866(9) 0.5995(6) 0.051(2) Uani 1 1 d . . . . .
H18 H 0.6408 0.1934 0.6026 0.062 Uiso 1 1 calc R U . . .
C19 C 0.5364(5) 0.1646(8) 0.5219(6) 0.053(2) Uani 1 1 d . . . . .
H19 H 0.5384 0.1566 0.4720 0.064 Uiso 1 1 calc R U . . .
C20 C 0.4738(5) 0.1544(9) 0.5167(6) 0.052(2) Uani 1 1 d . . . . .
H20 H 0.4322 0.1420 0.4625 0.063 Uiso 1 1 calc R U . . .
C21 C 0.4684(4) 0.1614(8) 0.5885(6) 0.0461(19) Uani 1 1 d . . . . .
C22 C 0.6637(4) 0.2303(9) 0.7579(6) 0.051(2) Uani 1 1 d . . . . .
H22 H 0.6553 0.2184 0.8055 0.061 Uiso 1 1 calc R U . . .
C23 C 0.6810(7) 0.3634(12) 0.7558(9) 0.083(4) Uani 1 1 d . . . . .
H23A H 0.7096 0.3939 0.8143 0.125 Uiso 1 1 calc R U . . .
H23B H 0.6371 0.4096 0.7246 0.125 Uiso 1 1 calc R U . . .
H23C H 0.7074 0.3716 0.7273 0.125 Uiso 1 1 calc R U . . .
C24 C 0.7256(5) 0.1508(10) 0.7746(7) 0.059(2) Uani 1 1 d . . . . .
H24A H 0.7170 0.0680 0.7853 0.088 Uiso 1 1 calc R U . . .
H24B H 0.7691 0.1810 0.8246 0.088 Uiso 1 1 calc R U . . .
H24C H 0.7303 0.1523 0.7248 0.088 Uiso 1 1 calc R U . . .
C25 C 0.3969(4) 0.1558(9) 0.5801(6) 0.054(2) Uani 1 1 d . . . . .
H25 H 0.4049 0.1421 0.6381 0.065 Uiso 1 1 calc R U . . .
C26 C 0.3567(6) 0.2707(12) 0.5458(9) 0.080(3) Uani 1 1 d . . . . .
H26A H 0.3846 0.3375 0.5831 0.119 Uiso 1 1 calc R U . . .
H26B H 0.3119 0.2650 0.5435 0.119 Uiso 1 1 calc R U . . .
H26C H 0.3474 0.2849 0.4883 0.119 Uiso 1 1 calc R U . . .
C27 C 0.3509(7) 0.0507(13) 0.5213(14) 0.108(7) Uani 1 1 d . . . . .
H27A H 0.3193 0.0221 0.5395 0.162 Uiso 1 1 calc R U . . .
H27B H 0.3816 -0.0153 0.5252 0.162 Uiso 1 1 calc R U . . .
H27C H 0.3229 0.0790 0.4622 0.162 Uiso 1 1 calc R U . . .
Cl1 Cl 0.4353(5) 0.2814(9) 0.3045(3) 0.247(6) Uani 1 1 d . . . . .
Cl2 Cl 0.3589(4) 0.0680(6) 0.2441(6) 0.160(3) Uani 1 1 d . . . . .
C34 C 0.3658(8) 0.2164(16) 0.2235(10) 0.097(5) Uani 1 1 d . . . . .
H34A H 0.3692 0.2217 0.1723 0.116 Uiso 1 1 calc R U . . .
H34B H 0.3226 0.2598 0.2111 0.116 Uiso 1 1 calc R U . . .
F1A F 0.2469(7) 0.400(2) 1.0941(6) 0.099(6) Uani 0.65(3) 1 d D U P B 2
F2A F 0.2032(5) 0.5639(9) 0.9735(12) 0.092(6) Uani 0.65(3) 1 d D U P B 2
F3A F 0.2205(12) 0.4112(18) 0.8796(9) 0.116(7) Uani 0.65(3) 1 d D U P B 2
F4A F 0.2673(7) 0.2521(8) 0.9986(12) 0.087(5) Uani 0.65(3) 1 d D U P B 2

loop_
_atom_site_aniso_label
_atom_site_aniso_U_11
_atom_site_aniso_U_22
_atom_site_aniso_U_33
_atom_site_aniso_U_23
_atom_site_aniso_U_13
_atom_site_aniso_U_12
Au 0.0333(4) 0.0334(3) 0.0369(4) -0.0003(2) 0.0162(3) 0.0049(3)
N3 0.043(5) 0.036(5) 0.039(5) 0.003(4) 0.015(5) 0.007(4)
C28 0.057(6) 0.041(7) 0.035(6) -0.008(5) 0.024(5) -0.012(6)
C29 0.088(9) 0.036(7) 0.042(11) -0.005(7) 0.032(8) 0.000(7)
C30 0.101(12) 0.048(9) 0.038(9) 0.005(8) 0.035(7) -0.005(9)
C31 0.095(11) 0.038(10) 0.063(12) -0.007(8) 0.036(10) -0.009(9)
C32 0.056(9) 0.045(14) 0.066(10) -0.001(8) 0.021(8) -0.013(9)
C33 0.059(10) 0.057(14) 0.050(8) -0.005(7) 0.019(6) -0.010(10)
AuA 0.0386(8) 0.0316(6) 0.0425(8) -0.0031(5) 0.0196(7) 0.0006(6)
N3A 0.054(11) 0.023(10) 0.068(12) 0.002(9) 0.020(9) -0.007(8)
C28A 0.065(13) 0.046(12) 0.033(11) -0.017(10) 0.023(8) -0.003(11)
C29A 0.083(12) 0.044(13) 0.037(17) -0.006(12) 0.032(13) 0.010(12)
C30A 0.084(14) 0.032(13) 0.05(2) -0.002(14) 0.040(13) 0.013(12)
C31A 0.086(13) 0.05(2) 0.07(2) 0.004(14) 0.031(14) -0.003(17)
C32A 0.047(14) 0.05(2) 0.081(19) 0.008(15) 0.025(12) 0.000(14)
C33A 0.038(11) 0.035(14) 0.062(17) 0.002(12) 0.015(9) 0.010(10)
Sb 0.0377(3) 0.0524(4) 0.0414(3) 0.0025(3) 0.0131(2) -0.0038(2)
F1 0.088(19) 0.10(2) 0.17(4) -0.06(2) -0.04(2) 0.024(16)
F2 0.101(18) 0.15(3) 0.15(3) 0.10(3) 0.06(2) 0.00(2)
F3 0.11(2) 0.24(4) 0.11(2) -0.06(3) 0.08(2) 0.01(2)
F4 0.050(11) 0.13(2) 0.067(13) 0.047(14) 0.036(10) 0.038(12)
F5 0.049(3) 0.089(5) 0.069(4) -0.016(3) 0.023(3) -0.022(3)
F6 0.031(3) 0.084(5) 0.196(11) -0.032(6) 0.028(4) -0.008(3)
N1 0.045(4) 0.041(4) 0.033(3) 0.001(3) 0.015(3) 0.007(3)
N2 0.045(3) 0.036(3) 0.049(4) 0.001(3) 0.030(3) 0.009(3)
C1 0.040(4) 0.029(4) 0.040(4) -0.001(3) 0.017(3) 0.008(3)
C2 0.044(4) 0.039(4) 0.047(4) 0.000(4) 0.024(4) 0.007(3)
C3 0.052(5) 0.034(4) 0.051(5) 0.004(3) 0.029(4) 0.009(3)
C4 0.047(4) 0.037(4) 0.038(4) 0.003(3) 0.022(4) 0.012(3)
C5 0.056(5) 0.038(4) 0.041(4) 0.007(3) 0.027(4) 0.006(4)
C6 0.069(6) 0.039(4) 0.048(5) -0.002(4) 0.033(4) 0.000(4)
C7 0.079(7) 0.043(5) 0.048(5) 0.005(4) 0.037(5) 0.022(5)
C8 0.058(5) 0.063(6) 0.044(5) 0.000(4) 0.025(4) 0.025(4)
C9 0.044(4) 0.053(5) 0.039(4) -0.003(4) 0.015(4) 0.016(4)
C10 0.060(6) 0.056(5) 0.052(5) -0.007(4) 0.033(5) -0.005(4)
C11 0.061(6) 0.069(8) 0.102(10) 0.014(7) 0.037(7) -0.009(5)
C12 0.058(6) 0.108(10) 0.086(8) 0.029(8) 0.041(6) 0.019(6)
C13 0.042(5) 0.075(7) 0.044(5) -0.015(5) 0.014(4) 0.010(4)
C14 0.054(6) 0.117(11) 0.061(7) -0.025(7) 0.004(5) 0.024(7)
C15 0.062(7) 0.104(10) 0.084(8) -0.043(7) 0.038(7) -0.025(6)
C16 0.038(4) 0.036(4) 0.039(4) 0.002(3) 0.021(3) 0.012(3)
C17 0.041(4) 0.040(4) 0.051(5) -0.007(4) 0.027(4) 0.002(3)
C18 0.060(5) 0.048(5) 0.060(5) -0.001(4) 0.041(5) 0.010(4)
C19 0.070(6) 0.051(5) 0.044(4) 0.003(4) 0.034(4) 0.016(4)
C20 0.050(5) 0.053(5) 0.044(4) -0.004(4) 0.019(4) 0.007(4)
C21 0.042(4) 0.040(4) 0.051(5) -0.001(4) 0.021(4) 0.010(3)
C22 0.036(4) 0.067(6) 0.047(5) -0.008(4) 0.021(4) -0.003(4)
C23 0.065(7) 0.067(7) 0.087(8) -0.016(7) 0.019(6) 0.000(5)
C24 0.040(4) 0.076(7) 0.059(6) -0.001(5) 0.025(4) 0.005(4)
C25 0.038(4) 0.065(6) 0.052(5) -0.004(4) 0.018(4) 0.005(4)
C26 0.063(6) 0.075(7) 0.107(9) 0.017(7) 0.049(7) 0.028(6)
C27 0.051(7) 0.085(10) 0.164(17) -0.041(10) 0.041(9) -0.003(6)
Cl1 0.318(10) 0.291(10) 0.068(3) 0.014(4) 0.058(4) -0.192(9)
Cl2 0.131(4) 0.116(4) 0.220(8) 0.046(4) 0.085(5) 0.017(3)
C34 0.093(9) 0.115(12) 0.108(11) 0.046(10) 0.071(9) 0.046(9)
F1A 0.079(8) 0.182(19) 0.034(5) 0.003(8) 0.028(5) 0.004(10)
F2A 0.029(5) 0.053(6) 0.153(15) -0.001(7) 0.021(7) -0.006(4)
F3A 0.150(14) 0.153(17) 0.066(7) 0.011(9) 0.072(9) -0.017(14)
F4A 0.084(8) 0.031(5) 0.137(13) 0.004(6) 0.052(8) 0.002(5)

loop_
_atom_type_symbol
_atom_type_description
_atom_type_scat_dispersion_real
_atom_type_scat_dispersion_imag
_atom_type_scat_source
C C 0.0033 0.0016 'International Tables Vol C Tables 4.2.6.8 and 6.1.1.4'
H H 0.0000 0.0000 'International Tables Vol C Tables 4.2.6.8 and 6.1.1.4'
N N 0.0061 0.0033 'International Tables Vol C Tables 4.2.6.8 and 6.1.1.4'
F F 0.0171 0.0103 'International Tables Vol C Tables 4.2.6.8 and 6.1.1.4'
Cl Cl 0.1484 0.1585 'International Tables Vol C Tables 4.2.6.8 and 6.1.1.4'
Sb Sb -0.5866 1.5461 'International Tables Vol C Tables 4.2.6.8 and 6.1.1.4'
Au Au -2.0133 8.8022 'International Tables Vol C Tables 4.2.6.8 and 6.1.1.4'

loop_
_geom_angle_atom_site_label_1
_geom_angle_atom_site_label_2
_geom_angle_atom_site_label_3
_geom_angle
C1 Au N3 176.8(4)
Au N3 H3 115.4
C28 N3 Au 129.3(10)
C28 N3 H3 115.4
N3 C28 C29 122.0(16)
N3 C28 C33 123.4(18)
C29 C28 C33 115(2)
C28 C29 H29A 109.6
C28 C29 H29B 109.6
C28 C29 C30 110(2)
H29A C29 H29B 108.1
C30 C29 H29A 109.6
C30 C29 H29B 109.6
C29 C30 H30A 111.0
C29 C30 H30B 111.0
H30A C30 H30B 109.0
C31 C30 C29 104(2)
C31 C30 H30A 111.0
C31 C30 H30B 111.0
C30 C31 H31A 109.1
C30 C31 H31B 109.1
C30 C31 C32 112.3(18)
H31A C31 H31B 107.9
C32 C31 H31A 109.1
C32 C31 H31B 109.1
C31 C32 H32A 109.1
C31 C32 H32B 109.1
C31 C32 C33 112(2)
H32A C32 H32B 107.9
C33 C32 H32A 109.1
C33 C32 H32B 109.1
C28 C33 C32 107(2)
C28 C33 H33A 110.3
C28 C33 H33B 110.3
C32 C33 H33A 110.3
C32 C33 H33B 110.3
H33A C33 H33B 108.6
N3A AuA C1 178.7(8)
C28A N3A AuA 120(2)
C28A N3A C33A 120(4)
C33A N3A AuA 119(3)
N3A C28A H28A 117.4
N3A C28A C29A 125(3)
C29A C28A H28A 117.4
C28A C29A H29C 108.6
C28A C29A H29D 108.7
H29C C29A H29D 107.6
C30A C29A C28A 114(4)
C30A C29A H29C 108.6
C30A C29A H29D 108.6
C29A C30A H30C 103.6
C29A C30A H30D 103.6
H30C C30A H30D 105.3
C31A C30A C29A 134(5)
C31A C30A H30C 103.6
C31A C30A H30D 103.6
C30A C31A H31C 108.6
C30A C31A H31D 108.6
H31C C31A H31D 107.6
C32A C31A C30A 115(4)
C32A C31A H31C 108.6
C32A C31A H31D 108.6
C31A C32A H32C 110.3
C31A C32A H32D 110.3
C31A C32A C33A 107(5)
H32C C32A H32D 108.5
C33A C32A H32C 110.3
C33A C32A H32D 110.3
N3A C33A C32A 122(6)
N3A C33A H33C 106.9
N3A C33A H33D 106.9
C32A C33A H33C 106.9
C32A C33A H33D 106.9
H33C C33A H33D 106.7
F1 Sb F3 171.2(15)
F1 Sb F4 87.9(9)
F1 Sb F5 87.8(10)
F1 Sb F6 93.5(11)
F2 Sb F1 92.6(9)
F2 Sb F3 91.7(9)
F2 Sb F4 172.1(14)
F2 Sb F5 91.1(12)
F2 Sb F6 86.3(12)
F3 Sb F4 86.9(8)
F3 Sb F5 84.4(11)
F3 Sb F6 94.5(11)
F5 Sb F4 81.0(8)
F5 Sb F3A 86.7(7)
F6 Sb F4 101.6(9)
F6 Sb F5 177.1(5)
F6 Sb F3A 90.4(8)
F6 Sb F4A 84.5(5)
F1A Sb F5 95.4(5)
F1A Sb F6 87.5(7)
F1A Sb F2A 92.6(6)
F1A Sb F3A 177.7(8)
F1A Sb F4A 91.8(6)
F2A Sb F5 88.5(4)
F2A Sb F6 91.1(4)
F2A Sb F3A 88.5(6)
F2A Sb F4A 173.7(6)
F4A Sb F5 95.6(5)
F4A Sb F3A 87.0(6)
C1 N1 C2 113.0(7)
C1 N1 C4 125.7(7)
C4 N1 C2 121.3(7)
C1 N2 C3 112.0(7)
C1 N2 C16 127.4(7)
C16 N2 C3 120.5(6)
N1 C1 Au 125.7(6)
N1 C1 AuA 123.7(6)
N1 C1 N2 110.7(7)
N2 C1 Au 123.3(6)
N2 C1 AuA 124.1(6)
N1 C2 H2A 111.4
N1 C2 H2B 111.4
N1 C2 C3 101.9(7)
H2A C2 H2B 109.2
C3 C2 H2A 111.4
C3 C2 H2B 111.4
N2 C3 C2 102.2(6)
N2 C3 H3A 111.3
N2 C3 H3B 111.3
C2 C3 H3A 111.3
C2 C3 H3B 111.3
H3A C3 H3B 109.2
C5 C4 N1 119.9(7)
C5 C4 C9 121.3(8)
C9 C4 N1 118.9(8)
C4 C5 C6 118.3(8)
C4 C5 C10 122.2(8)
C6 C5 C10 119.5(9)
C5 C6 H6 119.7
C7 C6 C5 120.5(10)
C7 C6 H6 119.7
C6 C7 H7 119.6
C8 C7 C6 120.7(9)
C8 C7 H7 119.6
C7 C8 H8 119.6
C7 C8 C9 120.7(9)
C9 C8 H8 119.6
C4 C9 C13 121.8(8)
C8 C9 C4 118.4(9)
C8 C9 C13 119.8(8)
C5 C10 H10 108.8
C5 C10 C12 111.7(8)
C11 C10 C5 110.0(9)
C11 C10 H10 108.8
C11 C10 C12 108.8(10)
C12 C10 H10 108.8
C10 C11 H11A 109.5
C10 C11 H11B 109.5
C10 C11 H11C 109.5
H11A C11 H11B 109.5
H11A C11 H11C 109.5
H11B C11 H11C 109.5
C10 C12 H12A 109.5
C10 C12 H12B 109.5
C10 C12 H12C 109.5
H12A C12 H12B 109.5
H12A C12 H12C 109.5
H12B C12 H12C 109.5
C9 C13 H13 107.6
C9 C13 C14 109.4(10)
C14 C13 H13 107.6
C15 C13 C9 111.8(9)
C15 C13 H13 107.6
C15 C13 C14 112.6(10)
C13 C14 H14A 109.5
C13 C14 H14B 109.5
C13 C14 H14C 109.5
H14A C14 H14B 109.5
H14A C14 H14C 109.5
H14B C14 H14C 109.5
C13 C15 H15A 109.5
C13 C15 H15B 109.5
C13 C15 H15C 109.5
H15A C15 H15B 109.5
H15A C15 H15C 109.5
H15B C15 H15C 109.5
C17 C16 N2 118.8(7)
C17 C16 C21 122.7(8)
C21 C16 N2 118.5(7)
C16 C17 C18 117.3(8)
C16 C17 C22 123.2(8)
C18 C17 C22 119.5(8)
C17 C18 H18 119.4
C19 C18 C17 121.2(8)
C19 C18 H18 119.4
C18 C19 H19 120.0
C20 C19 C18 120.0(8)
C20 C19 H19 120.0
C19 C20 H20 118.9
C19 C20 C21 122.2(8)
C21 C20 H20 118.9
C16 C21 C25 122.3(8)
C20 C21 C16 116.6(8)
C20 C21 C25 120.9(8)
C17 C22 H22 108.4
C17 C22 C23 108.8(8)
C23 C22 H22 108.4
C24 C22 C17 112.4(8)
C24 C22 H22 108.4
C24 C22 C23 110.5(8)
C22 C23 H23A 109.5
C22 C23 H23B 109.5
C22 C23 H23C 109.5
H23A C23 H23B 109.5
H23A C23 H23C 109.5
H23B C23 H23C 109.5
C22 C24 H24A 109.5
C22 C24 H24B 109.5
C22 C24 H24C 109.5
H24A C24 H24B 109.5
H24A C24 H24C 109.5
H24B C24 H24C 109.5
C21 C25 H25 108.2
C21 C25 C27 111.8(9)
C26 C25 C21 111.7(9)
C26 C25 H25 108.2
C26 C25 C27 108.6(10)
C27 C25 H25 108.2
C25 C26 H26A 109.5
C25 C26 H26B 109.5
C25 C26 H26C 109.5
H26A C26 H26B 109.5
H26A C26 H26C 109.5
H26B C26 H26C 109.5
C25 C27 H27A 109.5
C25 C27 H27B 109.5
C25 C27 H27C 109.5
H27A C27 H27B 109.5
H27A C27 H27C 109.5
H27B C27 H27C 109.5
Cl1 C34 Cl2 111.8(9)
Cl1 C34 H34A 109.3
Cl1 C34 H34B 109.3
Cl2 C34 H34A 109.3
Cl2 C34 H34B 109.3
H34A C34 H34B 107.9

loop_
_geom_bond_atom_site_label_1
_geom_bond_atom_site_label_2
_geom_bond_distance
Au N3 2.041(11)
Au C1 1.974(8)
N3 H3 0.8800
N3 C28 1.286(19)
C28 C29 1.47(2)
C28 C33 1.47(2)
C29 H29A 0.9900
C29 H29B 0.9900
C29 C30 1.59(3)
C30 H30A 0.9900
C30 H30B 0.9900
C30 C31 1.51(2)
C31 H31A 0.9900
C31 H31B 0.9900
C31 C32 1.52(2)
C32 H32A 0.9900
C32 H32B 0.9900
C32 C33 1.59(3)
C33 H33A 0.9900
C33 H33B 0.9900
AuA N3A 2.02(2)
AuA C1 2.089(8)
N3A C28A 1.28(4)
N3A C33A 1.44(3)
C28A H28A 0.9500
C28A C29A 1.59(6)
C29A H29C 0.9900
C29A H29D 0.9900
C29A C30A 1.45(4)
C30A H30C 0.9900
C30A H30D 0.9900
C30A C31A 1.45(3)
C31A H31C 0.9900
C31A H31D 0.9900
C31A C32A 1.45(3)
C32A H32C 0.9900
C32A H32D 0.9900
C32A C33A 1.45(4)
C33A H33C 0.9900
C33A H33D 0.9900
Sb F1 1.837(17)
Sb F2 1.802(16)
Sb F3 1.836(17)
Sb F4 1.909(14)
Sb F5 1.858(5)
Sb F6 1.852(6)
Sb F1A 1.802(9)
Sb F2A 1.838(10)
Sb F3A 1.886(11)
Sb F4A 1.854(9)
N1 C1 1.306(11)
N1 C2 1.468(11)
N1 C4 1.443(10)
N2 C1 1.308(10)
N2 C3 1.483(11)
N2 C16 1.455(10)
C2 H2A 0.9900
C2 H2B 0.9900
C2 C3 1.533(12)
C3 H3A 0.9900
C3 H3B 0.9900
C4 C5 1.401(13)
C4 C9 1.414(12)
C5 C6 1.406(13)
C5 C10 1.514(14)
C6 H6 0.9500
C6 C7 1.389(15)
C7 H7 0.9500
C7 C8 1.378(16)
C8 H8 0.9500
C8 C9 1.399(12)
C9 C13 1.533(13)
C10 H10 1.0000
C10 C11 1.514(15)
C10 C12 1.522(16)
C11 H11A 0.9800
C11 H11B 0.9800
C11 H11C 0.9800
C12 H12A 0.9800
C12 H12B 0.9800
C12 H12C 0.9800
C13 H13 1.0000
C13 C14 1.545(17)
C13 C15 1.523(19)
C14 H14A 0.9800
C14 H14B 0.9800
C14 H14C 0.9800
C15 H15A 0.9800
C15 H15B 0.9800
C15 H15C 0.9800
C16 C17 1.384(12)
C16 C21 1.405(12)
C17 C18 1.396(13)
C17 C22 1.534(12)
C18 H18 0.9500
C18 C19 1.379(14)
C19 H19 0.9500
C19 C20 1.352(14)
C20 H20 0.9500
C20 C21 1.395(13)
C21 C25 1.521(13)
C22 H22 1.0000
C22 C23 1.535(17)
C22 C24 1.527(13)
C23 H23A 0.9800
C23 H23B 0.9800
C23 H23C 0.9800
C24 H24A 0.9800
C24 H24B 0.9800
C24 H24C 0.9800
C25 H25 1.0000
C25 C26 1.495(14)
C25 C27 1.556(17)
C26 H26A 0.9800
C26 H26B 0.9800
C26 H26C 0.9800
C27 H27A 0.9800
C27 H27B 0.9800
C27 H27C 0.9800
Cl1 C34 1.649(19)
Cl2 C34 1.718(18)
C34 H34A 0.9900
C34 H34B 0.9900
